data_7060466
loop_
_publ_author_name
'Li, Hai-Ye'
'Pang, Xu-Hong'
'Tao, Ye'
'Huang, Fu-Ping'
'Zou, Hua-Hong'
'Liang, Fu-Pei'

_publ_section_title
;
 Regulating the solution structural integrity and slow magnetic relaxation
 behavior of two Dy6 clusters with a pyridine--triazole ligand
;
_journal_issue 16
_journal_name_full 'New Journal of Chemistry'
_journal_page_first 7096
_journal_page_last 7102
_journal_paper_doi 10.1039/D1NJ00140J
_journal_volume 45
_journal_year 2021
_chemical_formula_moiety 'C78 H72 Dy6 N36 O20, 2(N2.5 O)'
_chemical_formula_sum 'C78 H72 Dy6 N41 O22'
_chemical_formula_weight 2910.76
_space_group_crystal_system triclinic
_space_group_IT_number 2
_space_group_name_Hall '-P 1'
_space_group_name_H-M_alt 'P -1'
_atom_sites_solution_hydrogens geom
_atom_sites_solution_primary dual
_audit_creation_date 2021-03-15
_audit_creation_method
;
Olex2 1.3
(compiled 2020.06.28 svn.raecde09e for OlexSys, GUI svn.r6132)
;
_audit_update_record
;
2021-03-16 deposited with the CCDC.	2021-03-19 downloaded from the CCDC.
;
_cell_angle_alpha 83.784(2)
_cell_angle_beta 75.381(2)
_cell_angle_gamma 88.137(2)
_cell_formula_units_Z 1
_cell_length_a 12.4747(3)
_cell_length_b 13.3828(3)
_cell_length_c 15.3803(4)
_cell_measurement_reflns_used 24447
_cell_measurement_temperature 294.32(19)
_cell_measurement_theta_max 31.4370
_cell_measurement_theta_min 2.2560
_cell_volume 2469.92(11)
_computing_cell_refinement 'CrysAlisPro 1.171.40.80a (Rigaku OD, 2020)'
_computing_data_collection 'CrysAlisPro 1.171.40.80a (Rigaku OD, 2020)'
_computing_data_reduction 'CrysAlisPro 1.171.40.80a (Rigaku OD, 2020)'
_computing_molecular_graphics 'Olex2 1.3 (Dolomanov et al., 2009)'
_computing_publication_material 'Olex2 1.3 (Dolomanov et al., 2009)'
_computing_structure_refinement 'SHELXL 2018/3 (Sheldrick, 2015)'
_computing_structure_solution 'SHELXT  (Sheldrick, 2015)'
_diffrn_ambient_environment air
_diffrn_ambient_temperature 294.32(19)
_diffrn_detector 'Hybrid Pixel Array Detector'
_diffrn_detector_area_resol_mean 10.0000
_diffrn_detector_type HyPix
_diffrn_measured_fraction_theta_full 0.999
_diffrn_measured_fraction_theta_max 0.850
_diffrn_measurement_details
;
List of Runs (angles in degrees, time in seconds):

  # Type    Start    End  Width  t~exp~   \w     \q     \k     \f   Frames
#--------------------------------------------------------------------------
  1  \w     51.00  85.00   0.50   50.00    --   13.79  77.00  60.00   68
  2  \w     -1.00  39.00   0.50   50.00    --   13.79  77.00  60.00   80
  3  \w    -67.00   5.00   0.50   50.00    --   13.79 -19.00 120.00  144
  4  \w    -23.00  27.00   0.50   50.00    --  -12.86 -99.00   0.00  100
  5  \w     -2.00  57.00   0.50   50.00    --   13.79-106.00 -79.00  118
  6  \w    -23.00  27.00   0.50   50.00    --  -12.86 -99.00-120.00  100
  7  \w    -22.00  53.00   0.50   50.00    --   13.79 -99.00-120.00  150
  8  \w    -64.00  21.00   0.50   50.00    --   13.79 -37.00 -30.00  170
  9  \w    -67.00   5.00   0.50   50.00    --   13.79 -19.00-150.00  144
 10  \w    -87.00  10.00   0.50   50.00    --  -12.86 -57.00  60.00  194
;
_diffrn_measurement_device 'four-circle diffractometer'
_diffrn_measurement_device_type 'XtaLAB Synergy, Dualflex, HyPix'
_diffrn_measurement_method '\w scans'
_diffrn_orient_matrix_type 'CrysAlisPro convention (1999,Acta A55,543-557)'
_diffrn_orient_matrix_UB_11 -0.0240214000
_diffrn_orient_matrix_UB_12 0.0225063000
_diffrn_orient_matrix_UB_13 0.0401644000
_diffrn_orient_matrix_UB_21 0.0145680000
_diffrn_orient_matrix_UB_22 0.0482080000
_diffrn_orient_matrix_UB_23 -0.0234003000
_diffrn_orient_matrix_UB_31 -0.0516116000
_diffrn_orient_matrix_UB_32 0.0034588000
_diffrn_orient_matrix_UB_33 -0.0116337000
_diffrn_radiation_monochromator mirror
_diffrn_radiation_probe x-ray
_diffrn_radiation_type 'Mo K\a'
_diffrn_radiation_wavelength 0.71073
_diffrn_reflns_av_R_equivalents 0.0427
_diffrn_reflns_av_unetI/netI 0.0496
_diffrn_reflns_Laue_measured_fraction_full 0.999
_diffrn_reflns_Laue_measured_fraction_max 0.850
_diffrn_reflns_limit_h_max 17
_diffrn_reflns_limit_h_min -17
_diffrn_reflns_limit_k_max 15
_diffrn_reflns_limit_k_min -19
_diffrn_reflns_limit_l_max 22
_diffrn_reflns_limit_l_min -22
_diffrn_reflns_number 46607
_diffrn_reflns_point_group_measured_fraction_full 0.999
_diffrn_reflns_point_group_measured_fraction_max 0.850
_diffrn_reflns_theta_full 25.242
_diffrn_reflns_theta_max 31.940
_diffrn_reflns_theta_min 2.272
_diffrn_source 'micro-focus sealed X-ray tube'
_diffrn_source_type 'PhotonJet (Mo) X-ray Source'
_exptl_absorpt_coefficient_mu 4.569
_exptl_absorpt_correction_T_max 1.00000
_exptl_absorpt_correction_T_min 0.74096
_exptl_absorpt_correction_type multi-scan
_exptl_absorpt_process_details
;
CrysAlisPro 1.171.40.80a (Rigaku Oxford Diffraction, 2020)
Empirical absorption correction using spherical harmonics,
 implemented in SCALE3 ABSPACK scaling algorithm.
;
_exptl_crystal_colour 'metallic light yellow'
_exptl_crystal_colour_lustre metallic
_exptl_crystal_colour_modifier light
_exptl_crystal_colour_primary yellow
_exptl_crystal_density_diffrn 1.957
_exptl_crystal_description block
_exptl_crystal_F_000 1399
_exptl_crystal_size_max 0.05
_exptl_crystal_size_mid 0.04
_exptl_crystal_size_min 0.03
_refine_diff_density_max 1.664
_refine_diff_density_min -1.042
_refine_diff_density_rms 0.145
_refine_ls_extinction_method none
_refine_ls_goodness_of_fit_ref 1.039
_refine_ls_hydrogen_treatment constr
_refine_ls_matrix_type full
_refine_ls_number_parameters 689
_refine_ls_number_reflns 14501
_refine_ls_number_restraints 53
_refine_ls_restrained_S_all 1.060
_refine_ls_R_factor_all 0.0580
_refine_ls_R_factor_gt 0.0368
_refine_ls_shift/su_max 0.002
_refine_ls_shift/su_mean 0.000
_refine_ls_structure_factor_coef Fsqd
_refine_ls_weighting_details 'w=1/[\s^2^(Fo^2^)+(0.0454P)^2^+0.9922P] where P=(Fo^2^+2Fc^2^)/3'
_refine_ls_weighting_scheme calc
_refine_ls_wR_factor_gt 0.0865
_refine_ls_wR_factor_ref 0.0948
_reflns_Friedel_coverage 0.000
_reflns_number_gt 10898
_reflns_number_total 14501
_reflns_threshold_expression 'I > 2\s(I)'
_cod_data_source_file d1nj00140j2.cif
_cod_data_source_block 20210315-dy6-1
_cod_depositor_comments 'Adding full bibliography for 7060465--7060467.cif.'
_cod_database_code 7060466
_shelx_shelxl_version_number 2018/3
_chemical_oxdiff_formula 'C H O N Dy'
_shelx_space_group_comment
;
The symmetry employed for this shelxl refinement is uniquely defined
by the following loop, which should always be used as a source of
symmetry information in preference to the above space-group names.
They are only intended as comments.
;
_shelx_estimated_absorpt_t_max 0.875
_shelx_estimated_absorpt_t_min 0.804
_reflns_odcompleteness_completeness 99.95
_reflns_odcompleteness_iscentric 1
_reflns_odcompleteness_theta 26.32
_olex2_refinement_description
;
1. Fixed Uiso
 At 1.2 times of:
  All C(H) groups, All C(H,H) groups
 At 1.5 times of:
  All C(H,H,H) groups
2. Restrained distances
 O7-N19
 1.39 with sigma of 0.02
 N1A-O12
 1.5 with sigma of 0.02
 N20-N1A
 1.3 with sigma of 0.02
 O9A-N19
 1.39 with sigma of 0.02
3. Rigid bond restraints
 O10, C38
 with sigma for 1-2 distances of 0.001 and sigma for 1-3 distances of 0.001
4. Uiso/Uaniso restraints and constraints
Uanis(O11) \\sim Ueq, Uanis(N1B) \\sim Ueq, Uanis(O12) \\sim Ueq, Uanis(N1A)
\\sim Ueq, Uanis(N20) \\sim Ueq: with sigma of 0.01 and sigma for terminal
atoms of 0.02
Uanis(N17) \\sim Ueq, Uanis(C39) \\sim Ueq, Uanis(C40) \\sim Ueq: with sigma of
0.01 and sigma for terminal atoms of 0.02
Uanis(N18) = Uanis(N19)
Uanis(O9) = Uanis(O9A)
Uanis(C39) = Uanis(C39A)
Uanis(N17) = Uanis(N17A)
Uanis(C40) = Uanis(C40A)
5. Others
 Sof(O9A)=Sof(N19)=1-FVAR(1)
 Sof(O9)=Sof(N18)=FVAR(1)
 Sof(H38A)=Sof(N17A)=Sof(C39A)=Sof(H39D)=Sof(H39E)=Sof(H39F)=1-FVAR(2)
 Sof(H38)=Sof(N17)=Sof(C39)=Sof(H39A)=Sof(H39B)=Sof(H39C)=FVAR(2)
 Sof(C40A)=Sof(H40D)=Sof(H40E)=Sof(H40F)=1-FVAR(3)
 Sof(C40)=Sof(H40A)=Sof(H40B)=Sof(H40C)=FVAR(3)
 Fixed Sof: O11(0.5) O12(0.5) N1B(0.5)
 Fixed X: O11(0.00586) O12(-0.013261) N1B(-0.08372)
 Fixed Y: O11(0.34792) O12(0.128821) N1B(0.234579)
 Fixed Z: O11(0.10476) O12(0.095181) N1B(0.119781)
6.a Secondary CH2 refined with riding coordinates:
 C8(H8A,H8B), C23(H23A,H23B)
6.b Aromatic/amide H refined with riding coordinates:
 C1(H1), C2(H2), C3(H3), C4(H4), C12(H12), C13(H13), C14(H14), C15(H15),
 C16(H16), C17(H17), C18(H18), C19(H19), C27(H27), C28(H28), C29(H29), C30(H30),
  C38(H38), C38(H38A)
6.c Idealised Me refined as rotating group:
 C32(H32A,H32B,H32C), C34(H34A,H34B,H34C), C36(H36A,H36B,H36C), C39(H39A,H39B,
 H39C), C40(H40A,H40B,H40C), C39A(H39D,H39E,H39F), C40A(H40D,H40E,H40F)
;
_olex2_submission_special_instructions 'No special instructions were received'
_oxdiff_exptl_absorpt_empirical_details
;
Empirical correction (ABSPACK) includes:
- Absorption correction using spherical harmonics
- Frame scaling
;
_oxdiff_exptl_absorpt_empirical_full_max 1.495
_oxdiff_exptl_absorpt_empirical_full_min 0.674

loop_
_space_group_symop_operation_xyz
'x, y, z'
'-x, -y, -z'

loop_
_atom_site_label
_atom_site_type_symbol
_atom_site_fract_x
_atom_site_fract_y
_atom_site_fract_z
_atom_site_U_iso_or_equiv
_atom_site_adp_type
_atom_site_occupancy
_atom_site_site_symmetry_order
_atom_site_calc_flag
_atom_site_refinement_flags_posn
_atom_site_refinement_flags_adp
_atom_site_refinement_flags_occupancy
_atom_site_disorder_assembly
_atom_site_disorder_group
Dy1 Dy 0.48471(2) 0.70048(2) 0.23700(2) 0.02991(6) Uani 1 1 d . . . . .
Dy2 Dy 0.34925(2) 0.46854(2) 0.43503(2) 0.02795(6) Uani 1 1 d . . . . .
Dy3 Dy 0.72768(2) 0.76079(2) 0.35100(2) 0.02940(6) Uani 1 1 d . . . . .
O1 O 0.7199(3) 0.8772(2) 0.2255(2) 0.0390(7) Uani 1 1 d . . . . .
O2 O 0.6009(3) 0.8313(2) 0.1498(2) 0.0393(7) Uani 1 1 d . . . . .
O3 O 0.5908(3) 0.8741(3) 0.4333(2) 0.0459(8) Uani 1 1 d . . . . .
O4 O 0.5222(3) 0.7974(2) 0.3422(2) 0.0350(7) Uani 1 1 d . . . . .
O5 O 0.6900(3) 0.6642(2) 0.2466(2) 0.0364(7) Uani 1 1 d . . . . .
O6 O 0.6199(3) 0.5865(3) 0.1565(2) 0.0496(9) Uani 1 1 d . . . . .
O7 O 0.6122(3) 0.6404(2) 0.4423(2) 0.0362(7) Uani 1 1 d D . . . .
O8 O 0.4907(2) 0.5845(2) 0.3578(2) 0.0341(7) Uani 1 1 d . . . . .
O10 O 0.4906(3) 0.3593(3) 0.3570(3) 0.0592(10) Uani 1 1 d . U . . .
N1 N 0.4533(3) 0.6891(3) 0.0741(3) 0.0385(9) Uani 1 1 d . . . . .
N2 N 0.2956(3) 0.4564(3) 0.1462(3) 0.0380(9) Uani 1 1 d . . . . .
N3 N 0.3784(3) 0.5534(3) 0.2203(2) 0.0332(8) Uani 1 1 d . . . . .
N4 N 0.3242(3) 0.4782(3) 0.2813(2) 0.0357(8) Uani 1 1 d . . . . .
N5 N 0.1757(3) 0.1836(3) 0.3881(3) 0.0412(9) Uani 1 1 d . . . . .
N6 N 0.2478(3) 0.3198(3) 0.4257(3) 0.0355(8) Uani 1 1 d . . . . .
N7 N 0.2334(3) 0.2466(3) 0.4977(2) 0.0351(8) Uani 1 1 d . . . . .
N8 N 0.1689(3) 0.0836(3) 0.6204(3) 0.0380(9) Uani 1 1 d . . . . .
N9 N 0.3514(3) 0.8573(3) 0.2157(3) 0.0391(9) Uani 1 1 d . . . . .
N10 N 0.1299(3) 0.7566(3) 0.4055(3) 0.0406(9) Uani 1 1 d . . . . .
N11 N 0.2993(3) 0.6975(3) 0.3440(3) 0.0347(8) Uani 1 1 d . . . . .
N12 N 0.2502(3) 0.6299(3) 0.4161(3) 0.0353(8) Uani 1 1 d . . . . .
N13 N 0.0084(3) 0.4869(3) 0.6498(3) 0.0423(10) Uani 1 1 d . . . . .
N14 N 0.1792(3) 0.4715(3) 0.5602(3) 0.0350(8) Uani 1 1 d . . . . .
N15 N 0.1588(3) 0.3885(3) 0.6232(3) 0.0350(8) Uani 1 1 d . . . . .
N16 N 0.0733(3) 0.2471(3) 0.7624(3) 0.0381(9) Uani 1 1 d . . . . .
C1 C 0.4986(5) 0.7522(4) 0.0016(4) 0.0567(15) Uani 1 1 d . . . . .
H1 H 0.534007 0.809601 0.009146 0.068 Uiso 1 1 calc R U . . .
C2 C 0.4944(6) 0.7344(5) -0.0855(4) 0.0660(17) Uani 1 1 d . . . . .
H2 H 0.524540 0.780552 -0.134676 0.079 Uiso 1 1 calc R U . . .
C3 C 0.4461(5) 0.6496(4) -0.0979(4) 0.0568(14) Uani 1 1 d . . . . .
H3 H 0.444773 0.636022 -0.155651 0.068 Uiso 1 1 calc R U . . .
C4 C 0.3993(4) 0.5842(4) -0.0242(3) 0.0444(11) Uani 1 1 d . . . . .
H4 H 0.364539 0.526182 -0.031152 0.053 Uiso 1 1 calc R U . . .
C5 C 0.4044(4) 0.6056(3) 0.0610(3) 0.0345(9) Uani 1 1 d . . . . .
C6 C 0.3583(4) 0.5377(3) 0.1418(3) 0.0339(9) Uani 1 1 d . . . . .
C7 C 0.2769(4) 0.4216(3) 0.2345(3) 0.0354(10) Uani 1 1 d . . . . .
C8 C 0.2039(4) 0.3320(4) 0.2738(3) 0.0449(12) Uani 1 1 d . . . . .
H8A H 0.127706 0.353707 0.279704 0.054 Uiso 1 1 calc R U . . .
H8B H 0.219520 0.283066 0.230053 0.054 Uiso 1 1 calc R U . . .
C9 C 0.2113(4) 0.2794(3) 0.3620(3) 0.0342(9) Uani 1 1 d . . . . .
C10 C 0.1909(4) 0.1690(4) 0.4721(3) 0.0375(10) Uani 1 1 d . . . . .
C11 C 0.1618(4) 0.0779(3) 0.5359(3) 0.0340(9) Uani 1 1 d . . . . .
C12 C 0.1251(4) -0.0083(3) 0.5087(4) 0.0427(11) Uani 1 1 d . . . . .
H12 H 0.124329 -0.011176 0.448751 0.051 Uiso 1 1 calc R U . . .
C13 C 0.0898(4) -0.0894(4) 0.5725(4) 0.0466(12) Uani 1 1 d . . . . .
H13 H 0.063594 -0.147306 0.556667 0.056 Uiso 1 1 calc R U . . .
C14 C 0.0946(4) -0.0822(4) 0.6591(4) 0.0504(13) Uani 1 1 d . . . . .
H14 H 0.069676 -0.134849 0.703626 0.061 Uiso 1 1 calc R U . . .
C15 C 0.1368(4) 0.0041(3) 0.6805(3) 0.0420(11) Uani 1 1 d . . . . .
H15 H 0.142957 0.006406 0.739308 0.050 Uiso 1 1 calc R U . . .
C16 C 0.3790(5) 0.9390(4) 0.1556(4) 0.0529(14) Uani 1 1 d . . . . .
H16 H 0.448331 0.940305 0.114991 0.063 Uiso 1 1 calc R U . . .
C17 C 0.3107(5) 1.0197(5) 0.1512(4) 0.0638(16) Uani 1 1 d . . . . .
H17 H 0.334159 1.075735 0.110156 0.077 Uiso 1 1 calc R U . . .
C18 C 0.2047(5) 1.0167(4) 0.2095(4) 0.0616(16) Uani 1 1 d . . . . .
H18 H 0.155352 1.069778 0.206247 0.074 Uiso 1 1 calc R U . . .
C19 C 0.1745(4) 0.9351(4) 0.2714(4) 0.0489(13) Uani 1 1 d . . . . .
H19 H 0.104809 0.932020 0.311549 0.059 Uiso 1 1 calc R U . . .
C20 C 0.2499(4) 0.8565(4) 0.2731(3) 0.0373(10) Uani 1 1 d . . . . .
C21 C 0.2254(3) 0.7700(3) 0.3402(3) 0.0326(9) Uani 1 1 d . . . . .
C22 C 0.1507(4) 0.6689(3) 0.4497(3) 0.0365(10) Uani 1 1 d . . . . .
C23 C 0.0647(4) 0.6257(4) 0.5297(4) 0.0453(12) Uani 1 1 d . . . . .
H23A H -0.002384 0.618025 0.510067 0.054 Uiso 1 1 calc R U . . .
H23B H 0.048792 0.675283 0.572845 0.054 Uiso 1 1 calc R U . . .
C24 C 0.0865(4) 0.5269(4) 0.5798(3) 0.0385(10) Uani 1 1 d . . . . .
C25 C 0.0570(4) 0.4015(4) 0.6733(3) 0.0353(10) Uani 1 1 d . . . . .
C26 C 0.0076(4) 0.3263(4) 0.7490(3) 0.0367(10) Uani 1 1 d . . . . .
C27 C -0.0977(4) 0.3384(4) 0.8022(4) 0.0534(14) Uani 1 1 d . . . . .
H27 H -0.140711 0.393803 0.790386 0.064 Uiso 1 1 calc R U . . .
C28 C -0.1381(5) 0.2666(5) 0.8737(4) 0.0644(17) Uani 1 1 d . . . . .
H28 H -0.208974 0.273002 0.910784 0.077 Uiso 1 1 calc R U . . .
C29 C -0.0725(5) 0.1856(5) 0.8895(4) 0.0604(15) Uani 1 1 d . . . . .
H29 H -0.097878 0.136764 0.937553 0.072 Uiso 1 1 calc R U . . .
C30 C 0.0325(4) 0.1784(4) 0.8321(4) 0.0473(12) Uani 1 1 d . . . . .
H30 H 0.076502 0.123218 0.842521 0.057 Uiso 1 1 calc R U . . .
C31 C 0.6726(4) 0.8884(4) 0.1619(3) 0.0383(10) Uani 1 1 d . . . . .
C32 C 0.7035(6) 0.9799(5) 0.0948(4) 0.077(2) Uani 1 1 d . . . . .
H32A H 0.750813 0.960298 0.039639 0.116 Uiso 1 1 calc R U . . .
H32B H 0.741705 1.026756 0.119133 0.116 Uiso 1 1 calc R U . . .
H32C H 0.637553 1.010982 0.082699 0.116 Uiso 1 1 calc R U . . .
C33 C 0.5114(4) 0.8565(4) 0.4018(3) 0.0423(11) Uani 1 1 d . . . . .
C34 C 0.4012(5) 0.9050(7) 0.4336(6) 0.101(3) Uani 1 1 d . . . . .
H34A H 0.347185 0.854335 0.462124 0.151 Uiso 1 1 calc R U . . .
H34B H 0.379826 0.940685 0.383017 0.151 Uiso 1 1 calc R U . . .
H34C H 0.405629 0.951097 0.476232 0.151 Uiso 1 1 calc R U . . .
C35 C 0.6957(4) 0.5972(4) 0.1943(3) 0.0420(11) Uani 1 1 d . . . . .
C36 C 0.7951(6) 0.5297(6) 0.1793(6) 0.096(3) Uani 1 1 d . . . . .
H36A H 0.801297 0.495764 0.236093 0.144 Uiso 1 1 calc R U . . .
H36B H 0.860433 0.568973 0.152336 0.144 Uiso 1 1 calc R U . . .
H36C H 0.787532 0.481020 0.139760 0.144 Uiso 1 1 calc R U . . .
C38 C 0.4990(7) 0.2687(5) 0.3523(5) 0.079(2) Uani 1 1 d . U . . .
H38 H 0.433016 0.236475 0.382127 0.095 Uiso 0.46(3) 1 calc R U P A 1
H38A H 0.435990 0.229860 0.361131 0.095 Uiso 0.54(3) 1 calc R U P A 2
O9 O 0.4293(7) 0.5806(6) 0.5098(6) 0.093(2) Uani 0.679(6) 1 d . . P B 1
N17 N 0.570(2) 0.207(2) 0.3191(18) 0.077(4) Uani 0.46(3) 1 d . U P A 1
N18 N 0.5181(9) 0.6028(8) 0.4320(8) 0.087(3) Uani 0.679(6) 1 d . . P B 1
C39 C 0.687(3) 0.254(3) 0.275(3) 0.146(8) Uani 0.46(3) 1 d . U P A 1
H39A H 0.680247 0.325333 0.263124 0.218 Uiso 0.46(3) 1 calc R U P A 1
H39B H 0.719378 0.225307 0.219948 0.218 Uiso 0.46(3) 1 calc R U P A 1
H39C H 0.733980 0.239479 0.316153 0.218 Uiso 0.46(3) 1 calc R U P A 1
C40 C 0.538(8) 0.106(5) 0.327(6) 0.147(8) Uani 0.25(5) 1 d . U P A 1
H40A H 0.590336 0.063307 0.350319 0.220 Uiso 0.25(5) 1 calc R U P A 1
H40B H 0.535620 0.087336 0.269129 0.220 Uiso 0.25(5) 1 calc R U P A 1
H40C H 0.465792 0.096912 0.368091 0.220 Uiso 0.25(5) 1 calc R U P A 1
O9A O 0.500000 0.500000 0.500000 0.093(2) Uani 0.642(12) 2 d DS . P B 2
N17A N 0.6017(19) 0.2249(18) 0.3339(16) 0.077(4) Uani 0.54(3) 1 d . . P A 2
N19 N 0.5614(19) 0.5601(14) 0.4214(13) 0.087(3) Uani 0.321(6) 1 d D . P B 2
C39A C 0.700(2) 0.286(2) 0.327(3) 0.146(8) Uani 0.54(3) 1 d . . P A 2
H39D H 0.690046 0.351809 0.298559 0.218 Uiso 0.54(3) 1 calc R U P A 2
H39E H 0.764047 0.254627 0.291105 0.218 Uiso 0.54(3) 1 calc R U P A 2
H39F H 0.709782 0.290695 0.386087 0.218 Uiso 0.54(3) 1 calc R U P A 2
C40A C 0.602(3) 0.1161(14) 0.3167(16) 0.147(8) Uani 0.75(5) 1 d . . P A 2
H40D H 0.597911 0.074026 0.372044 0.220 Uiso 0.75(5) 1 calc R U P A 2
H40E H 0.668726 0.101389 0.272958 0.220 Uiso 0.75(5) 1 calc R U P A 2
H40F H 0.539034 0.103643 0.294069 0.220 Uiso 0.75(5) 1 calc R U P A 2
O11 O 0.005860 0.347920 0.104760 0.210(9) Uani 0.5 1 d . U P C .
N1A N 0.0572(11) 0.2419(10) 0.0767(9) 0.216(6) Uani 1 1 d D U . . .
N20 N 0.1821(12) 0.2650(12) 0.0290(9) 0.231(6) Uani 1 1 d D U . . .
O12 O -0.013261 0.128821 0.095181 0.166(6) Uani 0.5 1 d D U P C 1
N1B N -0.083720 0.234579 0.119781 0.273(15) Uani 0.5 1 d . U P C 2

loop_
_atom_site_aniso_label
_atom_site_aniso_U_11
_atom_site_aniso_U_22
_atom_site_aniso_U_33
_atom_site_aniso_U_23
_atom_site_aniso_U_13
_atom_site_aniso_U_12
Dy1 0.03234(11) 0.03073(11) 0.02683(10) -0.00280(8) -0.00755(8) -0.00218(8)
Dy2 0.02933(10) 0.02737(10) 0.02805(10) -0.00581(7) -0.00727(8) -0.00264(7)
Dy3 0.02969(10) 0.02815(11) 0.03065(11) -0.00290(8) -0.00783(8) -0.00281(7)
O1 0.0401(18) 0.0368(17) 0.0400(18) 0.0033(14) -0.0123(14) -0.0054(13)
O2 0.0413(18) 0.0399(18) 0.0373(18) 0.0011(14) -0.0124(14) -0.0065(14)
O3 0.0404(18) 0.048(2) 0.056(2) -0.0229(17) -0.0178(16) 0.0061(15)
O4 0.0403(17) 0.0305(16) 0.0337(16) -0.0064(13) -0.0072(13) -0.0010(13)
O5 0.0405(17) 0.0340(17) 0.0357(17) -0.0108(14) -0.0078(14) -0.0029(13)
O6 0.0425(19) 0.062(2) 0.051(2) -0.0290(18) -0.0139(17) 0.0026(16)
O7 0.0356(17) 0.0331(17) 0.0382(17) 0.0028(13) -0.0084(14) -0.0043(13)
O8 0.0386(17) 0.0324(16) 0.0290(16) 0.0035(13) -0.0070(13) 0.0001(13)
O10 0.058(2) 0.051(2) 0.063(3) -0.011(2) -0.006(2) 0.0130(18)
N1 0.050(2) 0.037(2) 0.030(2) -0.0017(16) -0.0121(17) -0.0046(17)
N2 0.043(2) 0.043(2) 0.0307(19) -0.0062(16) -0.0121(17) -0.0074(17)
N3 0.039(2) 0.035(2) 0.0269(18) -0.0022(15) -0.0094(15) -0.0062(15)
N4 0.041(2) 0.036(2) 0.0313(19) -0.0026(16) -0.0104(16) -0.0091(16)
N5 0.054(2) 0.036(2) 0.037(2) -0.0027(17) -0.0175(19) -0.0120(18)
N6 0.043(2) 0.032(2) 0.034(2) -0.0026(16) -0.0126(17) -0.0092(16)
N7 0.044(2) 0.0292(19) 0.033(2) -0.0017(15) -0.0118(17) -0.0089(16)
N8 0.037(2) 0.036(2) 0.044(2) -0.0036(17) -0.0141(17) -0.0064(16)
N9 0.042(2) 0.038(2) 0.035(2) -0.0002(17) -0.0076(17) 0.0000(17)
N10 0.036(2) 0.041(2) 0.043(2) -0.0031(18) -0.0072(17) 0.0041(16)
N11 0.036(2) 0.0309(19) 0.035(2) -0.0013(16) -0.0051(16) -0.0005(15)
N12 0.0327(19) 0.0303(19) 0.038(2) -0.0010(16) -0.0003(16) 0.0002(15)
N13 0.036(2) 0.036(2) 0.045(2) 0.0043(18) 0.0026(17) 0.0036(16)
N14 0.0330(19) 0.033(2) 0.035(2) -0.0028(16) -0.0026(16) 0.0014(15)
N15 0.0312(19) 0.037(2) 0.034(2) 0.0021(16) -0.0042(15) 0.0003(15)
N16 0.034(2) 0.039(2) 0.039(2) -0.0005(17) -0.0049(17) -0.0033(16)
C1 0.076(4) 0.053(3) 0.043(3) 0.007(3) -0.022(3) -0.018(3)
C2 0.099(5) 0.062(4) 0.035(3) 0.010(3) -0.017(3) -0.020(3)
C3 0.078(4) 0.062(4) 0.032(3) -0.003(2) -0.017(3) 0.000(3)
C4 0.053(3) 0.049(3) 0.036(3) -0.007(2) -0.017(2) -0.004(2)
C5 0.035(2) 0.038(2) 0.030(2) -0.0025(18) -0.0095(18) 0.0024(18)
C6 0.034(2) 0.035(2) 0.034(2) -0.0085(18) -0.0093(18) 0.0018(18)
C7 0.042(2) 0.037(2) 0.032(2) -0.0081(19) -0.016(2) -0.0011(19)
C8 0.051(3) 0.048(3) 0.039(3) 0.001(2) -0.017(2) -0.018(2)
C9 0.036(2) 0.035(2) 0.033(2) -0.0062(18) -0.0092(19) -0.0079(18)
C10 0.035(2) 0.036(2) 0.042(3) -0.002(2) -0.010(2) -0.0095(19)
C11 0.032(2) 0.027(2) 0.044(3) -0.0036(19) -0.0101(19) -0.0051(17)
C12 0.043(3) 0.037(3) 0.051(3) -0.006(2) -0.014(2) -0.011(2)
C13 0.052(3) 0.030(2) 0.063(3) -0.007(2) -0.021(3) -0.006(2)
C14 0.048(3) 0.039(3) 0.061(4) 0.012(3) -0.012(3) -0.009(2)
C15 0.049(3) 0.034(2) 0.046(3) 0.003(2) -0.018(2) -0.006(2)
C16 0.052(3) 0.049(3) 0.054(3) 0.011(3) -0.012(3) 0.001(2)
C17 0.076(4) 0.051(3) 0.061(4) 0.015(3) -0.018(3) 0.005(3)
C18 0.073(4) 0.048(3) 0.063(4) 0.003(3) -0.022(3) 0.020(3)
C19 0.048(3) 0.049(3) 0.049(3) 0.000(2) -0.013(2) 0.015(2)
C20 0.042(3) 0.041(3) 0.033(2) -0.0059(19) -0.014(2) 0.000(2)
C21 0.029(2) 0.032(2) 0.037(2) -0.0060(19) -0.0093(18) 0.0022(17)
C22 0.033(2) 0.032(2) 0.043(3) -0.008(2) -0.0051(19) 0.0049(18)
C23 0.037(3) 0.038(3) 0.051(3) 0.003(2) 0.003(2) 0.005(2)
C24 0.031(2) 0.040(3) 0.040(3) -0.005(2) -0.0002(19) 0.0025(18)
C25 0.026(2) 0.040(3) 0.037(2) -0.004(2) -0.0035(18) 0.0028(18)
C26 0.034(2) 0.038(2) 0.036(2) -0.0022(19) -0.0038(19) -0.0002(18)
C27 0.037(3) 0.057(3) 0.057(3) 0.007(3) 0.001(2) 0.003(2)
C28 0.036(3) 0.081(4) 0.059(4) 0.013(3) 0.011(3) 0.006(3)
C29 0.058(4) 0.058(4) 0.056(4) 0.011(3) -0.004(3) -0.008(3)
C30 0.042(3) 0.048(3) 0.047(3) 0.010(2) -0.009(2) 0.000(2)
C31 0.040(3) 0.037(2) 0.035(2) 0.0026(19) -0.005(2) -0.0026(19)
C32 0.101(5) 0.073(4) 0.061(4) 0.025(3) -0.035(4) -0.041(4)
C33 0.042(3) 0.041(3) 0.046(3) -0.019(2) -0.011(2) 0.006(2)
C34 0.053(4) 0.142(7) 0.135(7) -0.103(6) -0.040(4) 0.042(4)
C35 0.039(3) 0.043(3) 0.044(3) -0.014(2) -0.007(2) 0.000(2)
C36 0.067(4) 0.103(6) 0.144(8) -0.087(6) -0.047(5) 0.041(4)
C38 0.108(6) 0.054(2) 0.070(4) -0.013(3) -0.012(4) 0.031(4)
O9 0.102(6) 0.102(6) 0.086(4) -0.019(4) -0.038(4) -0.017(4)
N17 0.079(9) 0.064(7) 0.087(7) -0.016(5) -0.017(6) 0.026(6)
N18 0.091(8) 0.084(8) 0.084(6) 0.011(6) -0.026(6) -0.008(5)
C39 0.099(9) 0.138(14) 0.184(19) -0.007(13) -0.012(13) 0.013(10)
C40 0.150(18) 0.097(8) 0.187(13) -0.038(8) -0.029(13) 0.065(12)
O9A 0.102(6) 0.102(6) 0.086(4) -0.019(4) -0.038(4) -0.017(4)
N17A 0.079(9) 0.064(7) 0.087(7) -0.016(5) -0.017(6) 0.026(6)
N19 0.091(8) 0.084(8) 0.084(6) 0.011(6) -0.026(6) -0.008(5)
C39A 0.099(9) 0.138(14) 0.184(19) -0.007(13) -0.012(13) 0.013(10)
C40A 0.150(18) 0.097(8) 0.187(13) -0.038(8) -0.029(13) 0.065(12)
O11 0.226(15) 0.227(15) 0.195(15) -0.038(12) -0.089(12) 0.094(13)
N1A 0.204(9) 0.298(10) 0.158(8) 0.005(7) -0.087(7) 0.048(8)
N20 0.222(12) 0.279(13) 0.171(11) -0.001(10) -0.022(9) 0.039(11)
O12 0.217(14) 0.215(13) 0.092(8) 0.026(9) -0.111(9) 0.018(11)
N1B 0.29(2) 0.33(2) 0.21(2) -0.019(17) -0.088(17) 0.029(17)

loop_
_atom_type_symbol
_atom_type_description
_atom_type_scat_dispersion_real
_atom_type_scat_dispersion_imag
_atom_type_scat_source
C C 0.0033 0.0016 'International Tables Vol C Tables 4.2.6.8 and 6.1.1.4'
H H 0.0000 0.0000 'International Tables Vol C Tables 4.2.6.8 and 6.1.1.4'
Dy Dy -0.1892 4.4098 'International Tables Vol C Tables 4.2.6.8 and 6.1.1.4'
N N 0.0061 0.0033 'International Tables Vol C Tables 4.2.6.8 and 6.1.1.4'
O O 0.0106 0.0060 'International Tables Vol C Tables 4.2.6.8 and 6.1.1.4'

loop_
_geom_angle_atom_site_label_1
_geom_angle_atom_site_label_2
_geom_angle_atom_site_label_3
_geom_angle
_geom_angle_site_symmetry_1
_geom_angle_site_symmetry_3
_geom_angle_publ_flag
O2 Dy1 O5 70.62(10) . . ?
O2 Dy1 O6 85.80(12) . . ?
O2 Dy1 N1 78.46(11) . . ?
O2 Dy1 N3 141.36(11) . . ?
O2 Dy1 N9 73.70(11) . . ?
O2 Dy1 N11 133.68(12) . . ?
O4 Dy1 O2 75.10(11) . . ?
O4 Dy1 O5 71.80(10) . . ?
O4 Dy1 O6 122.66(11) . . ?
O4 Dy1 N1 149.11(11) . . ?
O4 Dy1 N3 143.45(11) . . ?
O4 Dy1 N9 80.93(11) . . ?
O4 Dy1 N11 80.95(12) . . ?
O5 Dy1 N1 113.78(11) . . ?
O5 Dy1 N9 139.40(11) . . ?
O6 Dy1 O5 50.86(10) . . ?
O6 Dy1 N1 70.28(12) . . ?
O6 Dy1 N3 74.06(12) . . ?
O6 Dy1 N9 143.84(12) . . ?
O6 Dy1 N11 140.07(12) . . ?
O8 Dy1 O2 136.07(11) . . ?
O8 Dy1 O4 76.54(11) . . ?
O8 Dy1 O5 69.00(10) . . ?
O8 Dy1 O6 82.05(12) . . ?
O8 Dy1 N1 134.33(11) . . ?
O8 Dy1 N3 74.11(11) . . ?
O8 Dy1 N9 133.03(11) . . ?
O8 Dy1 N11 72.38(11) . . ?
N1 Dy1 N9 76.53(12) . . ?
N3 Dy1 O5 115.96(11) . . ?
N3 Dy1 N1 63.89(11) . . ?
N3 Dy1 N9 103.93(12) . . ?
N11 Dy1 O5 136.70(11) . . ?
N11 Dy1 N1 106.96(12) . . ?
N11 Dy1 N3 69.78(12) . . ?
N11 Dy1 N9 63.67(12) . . ?
O7 Dy2 O10 78.10(12) 2_666 . ?
O7 Dy2 N4 145.21(12) 2_666 . ?
O7 Dy2 N6 79.64(11) 2_666 . ?
O7 Dy2 N12 136.93(12) 2_666 . ?
O7 Dy2 N14 74.55(11) 2_666 . ?
O7 Dy2 O9A 58.20(7) 2_666 . ?
O8 Dy2 O7 116.22(10) . 2_666 ?
O8 Dy2 O10 77.98(12) . . ?
O8 Dy2 N4 79.35(11) . . ?
O8 Dy2 N6 145.88(12) . . ?
O8 Dy2 N12 75.31(11) . . ?
O8 Dy2 N14 136.23(11) . . ?
O8 Dy2 O9A 59.62(7) . . ?
O10 Dy2 N4 75.12(14) . . ?
O10 Dy2 N6 76.21(14) . . ?
O10 Dy2 N12 143.17(13) . . ?
O10 Dy2 N14 143.51(13) . . ?
N4 Dy2 N12 75.39(13) . . ?
N4 Dy2 N14 117.00(13) . . ?
N6 Dy2 N4 72.75(12) . . ?
N6 Dy2 N12 114.89(13) . . ?
N6 Dy2 N14 75.49(13) . . ?
N12 Dy2 N14 71.04(12) . . ?
O9 Dy2 O7 78.0(2) . 2_666 ?
O9 Dy2 O8 57.0(2) . . ?
O9 Dy2 O10 109.8(2) . . ?
O9 Dy2 N4 132.2(2) . . ?
O9 Dy2 N6 154.9(2) . . ?
O9 Dy2 N12 75.5(2) . . ?
O9 Dy2 N14 87.7(2) . . ?
O9A Dy2 O10 79.13(10) . . ?
O9A Dy2 N4 135.17(9) . . ?
O9A Dy2 N6 134.60(9) . . ?
O9A Dy2 N12 107.74(9) . . ?
O9A Dy2 N14 105.56(9) . . ?
O1 Dy3 O3 83.13(12) . . ?
O1 Dy3 O4 68.60(10) . . ?
O1 Dy3 N7 140.68(11) . 2_666 ?
O1 Dy3 N8 77.61(11) . 2_666 ?
O1 Dy3 N15 135.37(12) . 2_666 ?
O1 Dy3 N16 74.80(12) . 2_666 ?
O3 Dy3 O4 50.59(10) . . ?
O3 Dy3 N7 75.55(12) . 2_666 ?
O3 Dy3 N8 71.41(12) . 2_666 ?
O3 Dy3 N15 141.13(12) . 2_666 ?
O3 Dy3 N16 143.75(12) . 2_666 ?
O4 Dy3 N16 137.90(11) . 2_666 ?
O5 Dy3 O1 75.38(11) . . ?
O5 Dy3 O3 122.55(11) . . ?
O5 Dy3 O4 71.96(10) . . ?
O5 Dy3 N7 143.84(11) . 2_666 ?
O5 Dy3 N8 147.27(12) . 2_666 ?
O5 Dy3 N15 80.70(12) . 2_666 ?
O5 Dy3 N16 79.41(11) . 2_666 ?
O7 Dy3 O1 135.95(11) . . ?
O7 Dy3 O3 82.27(12) . . ?
O7 Dy3 O4 70.03(10) . . ?
O7 Dy3 O5 78.13(11) . . ?
O7 Dy3 N7 73.61(11) . 2_666 ?
O7 Dy3 N8 134.60(12) . 2_666 ?
O7 Dy3 N15 72.12(11) . 2_666 ?
O7 Dy3 N16 133.18(11) . 2_666 ?
N7 Dy3 O4 117.24(11) 2_666 . ?
N7 Dy3 N8 64.48(12) 2_666 2_666 ?
N7 Dy3 N16 104.16(12) 2_666 2_666 ?
N8 Dy3 O4 114.34(11) 2_666 . ?
N8 Dy3 N16 75.93(12) 2_666 2_666 ?
N15 Dy3 O4 136.83(11) 2_666 . ?
N15 Dy3 N7 69.52(13) 2_666 2_666 ?
N15 Dy3 N8 106.80(12) 2_666 2_666 ?
N15 Dy3 N16 64.03(12) 2_666 2_666 ?
C31 O1 Dy3 139.5(3) . . ?
C31 O2 Dy1 136.4(3) . . ?
C33 O3 Dy3 98.8(3) . . ?
Dy1 O4 Dy3 107.94(11) . . ?
C33 O4 Dy1 162.2(3) . . ?
C33 O4 Dy3 89.8(3) . . ?
Dy3 O5 Dy1 108.30(11) . . ?
C35 O5 Dy1 88.9(3) . . ?
C35 O5 Dy3 162.0(3) . . ?
C35 O6 Dy1 98.7(3) . . ?
Dy3 O7 Dy2 126.60(13) . 2_666 ?
N18 O7 Dy2 103.3(5) . 2_666 ?
N18 O7 Dy3 129.3(5) . . ?
N19 O7 Dy3 130.8(8) . . ?
Dy1 O8 Dy2 126.47(13) . . ?
N18 O8 Dy1 126.1(5) . . ?
N18 O8 Dy2 94.1(5) . . ?
N19 O8 Dy1 138.4(6) . . ?
N19 O8 Dy2 94.7(6) . . ?
C38 O10 Dy2 134.7(5) . . ?
C1 N1 Dy1 123.8(3) . . ?
C1 N1 C5 117.9(4) . . ?
C5 N1 Dy1 117.3(3) . . ?
C6 N2 C7 101.6(4) . . ?
N4 N3 Dy1 132.3(3) . . ?
C6 N3 Dy1 122.3(3) . . ?
C6 N3 N4 105.3(3) . . ?
N3 N4 Dy2 117.1(2) . . ?
C7 N4 Dy2 136.4(3) . . ?
C7 N4 N3 106.1(3) . . ?
C10 N5 C9 101.6(4) . . ?
N7 N6 Dy2 116.6(2) . . ?
C9 N6 Dy2 137.0(3) . . ?
C9 N6 N7 105.7(3) . . ?
N6 N7 Dy3 133.3(3) . 2_666 ?
C10 N7 Dy3 121.3(3) . 2_666 ?
C10 N7 N6 105.4(4) . . ?
C11 N8 Dy3 116.9(3) . 2_666 ?
C15 N8 Dy3 124.6(3) . 2_666 ?
C15 N8 C11 117.8(4) . . ?
C16 N9 Dy1 125.6(3) . . ?
C16 N9 C20 117.2(4) . . ?
C20 N9 Dy1 117.0(3) . . ?
C22 N10 C21 101.0(4) . . ?
N12 N11 Dy1 131.9(3) . . ?
C21 N11 Dy1 122.3(3) . . ?
C21 N11 N12 105.8(4) . . ?
N11 N12 Dy2 116.8(3) . . ?
C22 N12 Dy2 137.5(3) . . ?
C22 N12 N11 104.9(4) . . ?
C24 N13 C25 101.6(4) . . ?
N15 N14 Dy2 117.3(3) . . ?
C24 N14 Dy2 137.3(3) . . ?
C24 N14 N15 104.5(4) . . ?
N14 N15 Dy3 131.9(3) . 2_666 ?
C25 N15 Dy3 122.6(3) . 2_666 ?
C25 N15 N14 105.5(4) . . ?
C26 N16 Dy3 117.7(3) . 2_666 ?
C30 N16 Dy3 125.2(3) . 2_666 ?
C30 N16 C26 117.1(4) . . ?
N1 C1 H1 119.1 . . ?
N1 C1 C2 121.8(5) . . ?
C2 C1 H1 119.1 . . ?
C1 C2 H2 120.1 . . ?
C3 C2 C1 119.7(5) . . ?
C3 C2 H2 120.1 . . ?
C2 C3 H3 120.4 . . ?
C2 C3 C4 119.1(5) . . ?
C4 C3 H3 120.4 . . ?
C3 C4 H4 120.4 . . ?
C3 C4 C5 119.1(5) . . ?
C5 C4 H4 120.4 . . ?
N1 C5 C4 122.3(4) . . ?
N1 C5 C6 116.0(4) . . ?
C4 C5 C6 121.7(4) . . ?
N2 C6 C5 126.1(4) . . ?
N3 C6 N2 114.1(4) . . ?
N3 C6 C5 119.8(4) . . ?
N2 C7 C8 121.4(4) . . ?
N4 C7 N2 112.9(4) . . ?
N4 C7 C8 125.6(4) . . ?
C7 C8 H8A 107.6 . . ?
C7 C8 H8B 107.6 . . ?
H8A C8 H8B 107.0 . . ?
C9 C8 C7 118.9(4) . . ?
C9 C8 H8A 107.6 . . ?
C9 C8 H8B 107.6 . . ?
N5 C9 C8 121.6(4) . . ?
N6 C9 N5 112.7(4) . . ?
N6 C9 C8 125.7(4) . . ?
N5 C10 C11 126.2(4) . . ?
N7 C10 N5 114.5(4) . . ?
N7 C10 C11 119.2(4) . . ?
N8 C11 C10 116.8(4) . . ?
N8 C11 C12 122.5(4) . . ?
C12 C11 C10 120.7(4) . . ?
C11 C12 H12 120.5 . . ?
C13 C12 C11 118.9(5) . . ?
C13 C12 H12 120.5 . . ?
C12 C13 H13 120.9 . . ?
C14 C13 C12 118.3(5) . . ?
C14 C13 H13 120.9 . . ?
C13 C14 H14 120.1 . . ?
C13 C14 C15 119.7(5) . . ?
C15 C14 H14 120.1 . . ?
N8 C15 C14 122.7(5) . . ?
N8 C15 H15 118.7 . . ?
C14 C15 H15 118.7 . . ?
N9 C16 H16 118.3 . . ?
N9 C16 C17 123.5(6) . . ?
C17 C16 H16 118.3 . . ?
C16 C17 H17 120.7 . . ?
C16 C17 C18 118.7(5) . . ?
C18 C17 H17 120.7 . . ?
C17 C18 H18 120.4 . . ?
C19 C18 C17 119.2(5) . . ?
C19 C18 H18 120.4 . . ?
C18 C19 H19 120.6 . . ?
C18 C19 C20 118.7(5) . . ?
C20 C19 H19 120.6 . . ?
N9 C20 C19 122.7(5) . . ?
N9 C20 C21 115.7(4) . . ?
C19 C20 C21 121.5(4) . . ?
N10 C21 C20 124.9(4) . . ?
N11 C21 N10 113.8(4) . . ?
N11 C21 C20 121.3(4) . . ?
N10 C22 C23 119.0(4) . . ?
N12 C22 N10 114.4(4) . . ?
N12 C22 C23 126.6(4) . . ?
C22 C23 H23A 107.4 . . ?
C22 C23 H23B 107.4 . . ?
C22 C23 C24 119.7(4) . . ?
H23A C23 H23B 106.9 . . ?
C24 C23 H23A 107.4 . . ?
C24 C23 H23B 107.4 . . ?
N13 C24 N14 114.2(4) . . ?
N13 C24 C23 119.7(4) . . ?
N14 C24 C23 126.1(4) . . ?
N13 C25 C26 125.3(4) . . ?
N15 C25 N13 114.2(4) . . ?
N15 C25 C26 120.4(4) . . ?
N16 C26 C25 115.2(4) . . ?
N16 C26 C27 123.3(4) . . ?
C27 C26 C25 121.5(4) . . ?
C26 C27 H27 120.7 . . ?
C26 C27 C28 118.6(5) . . ?
C28 C27 H27 120.7 . . ?
C27 C28 H28 120.3 . . ?
C29 C28 C27 119.3(5) . . ?
C29 C28 H28 120.3 . . ?
C28 C29 H29 120.7 . . ?
C28 C29 C30 118.6(5) . . ?
C30 C29 H29 120.7 . . ?
N16 C30 C29 123.1(5) . . ?
N16 C30 H30 118.5 . . ?
C29 C30 H30 118.5 . . ?
O1 C31 O2 126.2(4) . . ?
O1 C31 C32 116.9(4) . . ?
O2 C31 C32 116.9(4) . . ?
C31 C32 H32A 109.5 . . ?
C31 C32 H32B 109.5 . . ?
C31 C32 H32C 109.5 . . ?
H32A C32 H32B 109.5 . . ?
H32A C32 H32C 109.5 . . ?
H32B C32 H32C 109.5 . . ?
O3 C33 Dy3 56.2(2) . . ?
O3 C33 O4 120.7(4) . . ?
O3 C33 C34 121.2(5) . . ?
O4 C33 Dy3 64.6(2) . . ?
O4 C33 C34 118.1(5) . . ?
C34 C33 Dy3 176.5(4) . . ?
C33 C34 H34A 109.5 . . ?
C33 C34 H34B 109.5 . . ?
C33 C34 H34C 109.5 . . ?
H34A C34 H34B 109.5 . . ?
H34A C34 H34C 109.5 . . ?
H34B C34 H34C 109.5 . . ?
O5 C35 Dy1 65.3(2) . . ?
O5 C35 C36 118.3(5) . . ?
O6 C35 Dy1 56.1(2) . . ?
O6 C35 O5 120.8(4) . . ?
O6 C35 C36 120.8(5) . . ?
C36 C35 Dy1 171.2(5) . . ?
C35 C36 H36A 109.5 . . ?
C35 C36 H36B 109.5 . . ?
C35 C36 H36C 109.5 . . ?
H36A C36 H36B 109.5 . . ?
H36A C36 H36C 109.5 . . ?
H36B C36 H36C 109.5 . . ?
O10 C38 H38 110.9 . . ?
O10 C38 H38A 120.2 . . ?
O10 C38 N17 138.3(15) . . ?
O10 C38 N17A 119.6(13) . . ?
N17 C38 H38 110.9 . . ?
N17A C38 H38A 120.2 . . ?
N18 O9 Dy2 91.7(6) . . ?
C38 N17 C39 114(2) . . ?
C38 N17 C40 117(4) . . ?
C40 N17 C39 128(4) . . ?
O7 N18 Dy2 161.6(7) . . ?
O7 N18 O9 118.7(9) . . ?
O8 N18 Dy2 57.9(4) . . ?
O8 N18 O7 130.0(9) . . ?
O8 N18 O9 111.3(8) . . ?
O9 N18 Dy2 57.8(5) . . ?
N17 C39 H39A 109.5 . . ?
N17 C39 H39B 109.5 . . ?
N17 C39 H39C 109.5 . . ?
H39A C39 H39B 109.5 . . ?
H39A C39 H39C 109.5 . . ?
H39B C39 H39C 109.5 . . ?
N17 C40 H40A 109.5 . . ?
N17 C40 H40B 109.5 . . ?
N17 C40 H40C 109.5 . . ?
H40A C40 H40B 109.5 . . ?
H40A C40 H40C 109.5 . . ?
H40B C40 H40C 109.5 . . ?
Dy2 O9A Dy2 180.0 . 2_666 ?
N19 O9A Dy2 85.4(9) 2_666 . ?
N19 O9A Dy2 94.6(9) . . ?
N19 O9A N19 180.0 . 2_666 ?
C38 N17A C39A 119.6(19) . . ?
C38 N17A C40A 114(2) . . ?
C39A N17A C40A 126(2) . . ?
Dy2 N19 Dy2 118.6(6) 2_666 . ?
O7 N19 Dy2 144.6(14) . . ?
O7 N19 Dy2 62.3(8) . 2_666 ?
O7 N19 O8 115.6(14) . . ?
O7 N19 O9A 112.7(14) . . ?
O8 N19 Dy2 167.0(14) . 2_666 ?
O8 N19 Dy2 54.8(6) . . ?
O9A N19 Dy2 55.8(6) . . ?
O9A N19 O8 109.5(13) . . ?
N17A C39A H39D 109.5 . . ?
N17A C39A H39E 109.5 . . ?
N17A C39A H39F 109.5 . . ?
H39D C39A H39E 109.5 . . ?
H39D C39A H39F 109.5 . . ?
H39E C39A H39F 109.5 . . ?
N17A C40A H40D 109.5 . . ?
N17A C40A H40E 109.5 . . ?
N17A C40A H40F 109.5 . . ?
H40D C40A H40E 109.5 . . ?
H40D C40A H40F 109.5 . . ?
H40E C40A H40F 109.5 . . ?
O11 N1A O12 126.3(9) . . ?
O11 N1A N1B 68.7(6) . . ?
N20 N1A O11 104.3(10) . . ?
N20 N1A O12 129.4(12) . . ?
N20 N1A N1B 170.8(11) . . ?

loop_
_geom_bond_atom_site_label_1
_geom_bond_atom_site_label_2
_geom_bond_distance
_geom_bond_site_symmetry_2
_geom_bond_publ_flag
Dy1 O2 2.375(3) . ?
Dy1 O4 2.322(3) . ?
Dy1 O5 2.628(3) . ?
Dy1 O6 2.427(3) . ?
Dy1 O8 2.302(3) . ?
Dy1 N1 2.652(4) . ?
Dy1 N3 2.480(4) . ?
Dy1 N9 2.679(4) . ?
Dy1 N11 2.477(4) . ?
Dy2 O7 2.394(3) 2_666 ?
Dy2 O8 2.378(3) . ?
Dy2 O10 2.415(4) . ?
Dy2 N4 2.452(4) . ?
Dy2 N6 2.430(4) . ?
Dy2 N12 2.480(4) . ?
Dy2 N14 2.481(4) . ?
Dy2 O9 2.371(7) . ?
Dy2 O9A 2.4090(2) . ?
Dy3 O1 2.366(3) . ?
Dy3 O3 2.445(3) . ?
Dy3 O4 2.629(3) . ?
Dy3 O5 2.311(3) . ?
Dy3 O7 2.299(3) . ?
Dy3 N7 2.485(4) 2_666 ?
Dy3 N8 2.618(4) 2_666 ?
Dy3 N15 2.467(4) 2_666 ?
Dy3 N16 2.656(4) 2_666 ?
O1 C31 1.256(6) . ?
O2 C31 1.257(6) . ?
O3 C33 1.246(6) . ?
O4 C33 1.255(5) . ?
O5 C35 1.257(5) . ?
O6 C35 1.247(6) . ?
O7 N18 1.343(11) . ?
O7 N19 1.372(17) . ?
O8 N18 1.320(12) . ?
O8 N19 1.48(2) . ?
O10 C38 1.222(7) . ?
N1 C1 1.337(6) . ?
N1 C5 1.349(6) . ?
N2 C6 1.347(6) . ?
N2 C7 1.351(6) . ?
N3 N4 1.366(5) . ?
N3 C6 1.333(5) . ?
N4 C7 1.342(5) . ?
N5 C9 1.355(6) . ?
N5 C10 1.345(6) . ?
N6 N7 1.377(5) . ?
N6 C9 1.347(5) . ?
N7 C10 1.322(6) . ?
N8 C11 1.335(6) . ?
N8 C15 1.333(6) . ?
N9 C16 1.346(6) . ?
N9 C20 1.349(6) . ?
N10 C21 1.353(6) . ?
N10 C22 1.343(6) . ?
N11 N12 1.377(5) . ?
N11 C21 1.324(5) . ?
N12 C22 1.332(6) . ?
N13 C24 1.332(6) . ?
N13 C25 1.335(6) . ?
N14 N15 1.378(5) . ?
N14 C24 1.340(6) . ?
N15 C25 1.325(5) . ?
N16 C26 1.349(6) . ?
N16 C30 1.340(6) . ?
C1 H1 0.9300 . ?
C1 C2 1.400(8) . ?
C2 H2 0.9300 . ?
C2 C3 1.355(8) . ?
C3 H3 0.9300 . ?
C3 C4 1.370(7) . ?
C4 H4 0.9300 . ?
C4 C5 1.389(6) . ?
C5 C6 1.459(6) . ?
C7 C8 1.505(6) . ?
C8 H8A 0.9700 . ?
C8 H8B 0.9700 . ?
C8 C9 1.481(6) . ?
C10 C11 1.474(6) . ?
C11 C12 1.397(6) . ?
C12 H12 0.9300 . ?
C12 C13 1.384(7) . ?
C13 H13 0.9300 . ?
C13 C14 1.361(7) . ?
C14 H14 0.9300 . ?
C14 C15 1.389(7) . ?
C15 H15 0.9300 . ?
C16 H16 0.9300 . ?
C16 C17 1.360(8) . ?
C17 H17 0.9300 . ?
C17 C18 1.397(9) . ?
C18 H18 0.9300 . ?
C18 C19 1.364(8) . ?
C19 H19 0.9300 . ?
C19 C20 1.391(7) . ?
C20 C21 1.450(6) . ?
C22 C23 1.490(7) . ?
C23 H23A 0.9700 . ?
C23 H23B 0.9700 . ?
C23 C24 1.509(7) . ?
C25 C26 1.474(6) . ?
C26 C27 1.376(7) . ?
C27 H27 0.9300 . ?
C27 C28 1.382(8) . ?
C28 H28 0.9300 . ?
C28 C29 1.374(8) . ?
C29 H29 0.9300 . ?
C29 C30 1.390(8) . ?
C30 H30 0.9300 . ?
C31 C32 1.508(7) . ?
C32 H32A 0.9600 . ?
C32 H32B 0.9600 . ?
C32 H32C 0.9600 . ?
C33 C34 1.490(7) . ?
C34 H34A 0.9600 . ?
C34 H34B 0.9600 . ?
C34 H34C 0.9600 . ?
C35 C36 1.495(7) . ?
C36 H36A 0.9600 . ?
C36 H36B 0.9600 . ?
C36 H36C 0.9600 . ?
C38 H38 0.9300 . ?
C38 H38A 0.9300 . ?
C38 N17 1.24(3) . ?
C38 N17A 1.37(2) . ?
O9 N18 1.423(13) . ?
N17 C39 1.56(4) . ?
N17 C40 1.42(8) . ?
C39 H39A 0.9600 . ?
C39 H39B 0.9600 . ?
C39 H39C 0.9600 . ?
C40 H40A 0.9600 . ?
C40 H40B 0.9600 . ?
C40 H40C 0.9600 . ?
O9A N19 1.434(17) . ?
O9A N19 1.434(17) 2_666 ?
N17A C39A 1.47(3) . ?
N17A C40A 1.51(3) . ?
C39A H39D 0.9600 . ?
C39A H39E 0.9600 . ?
C39A H39F 0.9600 . ?
C40A H40D 0.9600 . ?
C40A H40E 0.9600 . ?
C40A H40F 0.9600 . ?
O11 N1A 1.595(14) . ?
N1A N20 1.570(13) . ?
N1A O12 1.735(13) . ?
N1A N1B 1.717(14) . ?

loop_
_geom_torsion_atom_site_label_1
_geom_torsion_atom_site_label_2
_geom_torsion_atom_site_label_3
_geom_torsion_atom_site_label_4
_geom_torsion
_geom_torsion_site_symmetry_1
_geom_torsion_site_symmetry_2
_geom_torsion_site_symmetry_3
_geom_torsion_site_symmetry_4
_geom_torsion_publ_flag
Dy1 O2 C31 O1 15.2(8) . . . . ?
Dy1 O2 C31 C32 -163.7(4) . . . . ?
Dy1 O4 C33 Dy3 176.2(11) . . . . ?
Dy1 O4 C33 O3 178.7(7) . . . . ?
Dy1 O4 C33 C34 -1.4(14) . . . . ?
Dy1 O5 C35 O6 8.1(5) . . . . ?
Dy1 O5 C35 C36 -171.1(6) . . . . ?
Dy1 O6 C35 O5 -8.9(5) . . . . ?
Dy1 O6 C35 C36 170.3(6) . . . . ?
Dy1 O8 N18 Dy2 142.1(5) . . . . ?
Dy1 O8 N18 O7 -58.6(13) . . . . ?
Dy1 O8 N18 O9 119.1(7) . . . . ?
Dy1 O8 N19 Dy2 109(4) . . . 2_666 ?
Dy1 O8 N19 Dy2 172.0(11) . . . . ?
Dy1 O8 N19 O7 32(2) . . . . ?
Dy1 O8 N19 O9A 160.5(4) . . . . ?
Dy1 N1 C1 C2 169.7(5) . . . . ?
Dy1 N1 C5 C4 -169.7(4) . . . . ?
Dy1 N1 C5 C6 9.3(5) . . . . ?
Dy1 N3 N4 Dy2 -8.5(5) . . . . ?
Dy1 N3 N4 C7 177.2(3) . . . . ?
Dy1 N3 C6 N2 -177.4(3) . . . . ?
Dy1 N3 C6 C5 3.2(6) . . . . ?
Dy1 N9 C16 C17 -175.7(5) . . . . ?
Dy1 N9 C20 C19 177.5(4) . . . . ?
Dy1 N9 C20 C21 0.2(5) . . . . ?
Dy1 N11 N12 Dy2 -9.6(5) . . . . ?
Dy1 N11 N12 C22 178.5(3) . . . . ?
Dy1 N11 C21 N10 -178.5(3) . . . . ?
Dy1 N11 C21 C20 -0.7(6) . . . . ?
Dy2 O7 N18 Dy2 -26(3) 2_666 . . . ?
Dy2 O7 N18 O8 -134.6(10) 2_666 . . . ?
Dy2 O7 N18 O9 47.9(10) 2_666 . . . ?
Dy2 O7 N19 Dy2 101.1(19) 2_666 . . . ?
Dy2 O7 N19 O8 165.6(14) 2_666 . . . ?
Dy2 O7 N19 O9A 38.6(15) 2_666 . . . ?
Dy2 O8 N18 O7 159.3(10) . . . . ?
Dy2 O8 N18 O9 -23.0(8) . . . . ?
Dy2 O8 N19 Dy2 -63(4) . . . 2_666 ?
Dy2 O8 N19 O7 -140.1(13) . . . . ?
Dy2 O8 N19 O9A -11.6(13) . . . . ?
Dy2 O10 C38 N17 -174(2) . . . . ?
Dy2 O10 C38 N17A -153.2(12) . . . . ?
Dy2 N4 C7 N2 -173.7(3) . . . . ?
Dy2 N4 C7 C8 10.0(8) . . . . ?
Dy2 N6 N7 Dy3 7.9(5) . . . 2_666 ?
Dy2 N6 N7 C10 -171.5(3) . . . . ?
Dy2 N6 C9 N5 168.4(3) . . . . ?
Dy2 N6 C9 C8 -14.5(8) . . . . ?
Dy2 N12 C22 N10 -169.1(3) . . . . ?
Dy2 N12 C22 C23 11.8(8) . . . . ?
Dy2 N14 N15 Dy3 8.9(5) . . . 2_666 ?
Dy2 N14 N15 C25 -170.4(3) . . . . ?
Dy2 N14 C24 N13 168.2(3) . . . . ?
Dy2 N14 C24 C23 -10.9(8) . . . . ?
Dy2 O9 N18 O7 -159.0(8) . . . . ?
Dy2 O9 N18 O8 23.0(8) . . . . ?
Dy2 O9A N19 Dy2 180.0 . . . 2_666 ?
Dy2 O9A N19 Dy2 180.001(0) 2_666 . . . ?
Dy2 O9A N19 O7 141.6(15) . . . . ?
Dy2 O9A N19 O7 -38.4(15) 2_666 . . . ?
Dy2 O9A N19 O8 -168.6(13) 2_666 . . . ?
Dy2 O9A N19 O8 11.4(13) . . . . ?
Dy3 O1 C31 O2 3.9(8) . . . . ?
Dy3 O1 C31 C32 -177.2(4) . . . . ?
Dy3 O3 C33 O4 -2.8(5) . . . . ?
Dy3 O3 C33 C34 177.4(6) . . . . ?
Dy3 O4 C33 O3 2.5(5) . . . . ?
Dy3 O4 C33 C34 -177.6(6) . . . . ?
Dy3 O5 C35 Dy1 163.3(10) . . . . ?
Dy3 O5 C35 O6 171.4(7) . . . . ?
Dy3 O5 C35 C36 -7.8(14) . . . . ?
Dy3 O7 N18 Dy2 144(2) . . . . ?
Dy3 O7 N18 O8 35.5(15) . . . . ?
Dy3 O7 N18 O9 -142.1(7) . . . . ?
Dy3 O7 N19 Dy2 -120.5(15) . . . . ?
Dy3 O7 N19 Dy2 138.4(9) . . . 2_666 ?
Dy3 O7 N19 O8 -56(2) . . . . ?
Dy3 O7 N19 O9A 177.0(6) . . . . ?
Dy3 N7 C10 N5 -179.2(3) 2_666 . . . ?
Dy3 N7 C10 C11 2.5(6) 2_666 . . . ?
Dy3 N8 C11 C10 -12.8(5) 2_666 . . . ?
Dy3 N8 C11 C12 169.4(3) 2_666 . . . ?
Dy3 N8 C15 C14 -171.8(4) 2_666 . . . ?
Dy3 N15 C25 N13 179.6(3) 2_666 . . . ?
Dy3 N15 C25 C26 1.2(6) 2_666 . . . ?
Dy3 N16 C26 C25 -1.8(5) 2_666 . . . ?
Dy3 N16 C26 C27 179.2(4) 2_666 . . . ?
Dy3 N16 C30 C29 -179.8(4) 2_666 . . . ?
O10 C38 N17 C39 5(3) . . . . ?
O10 C38 N17 C40 -176(4) . . . . ?
O10 C38 N17A C39A 5(3) . . . . ?
O10 C38 N17A C40A -171.6(14) . . . . ?
N1 C1 C2 C3 -2.0(10) . . . . ?
N1 C5 C6 N2 172.1(4) . . . . ?
N1 C5 C6 N3 -8.5(6) . . . . ?
N2 C7 C8 C9 162.6(5) . . . . ?
N3 N4 C7 N2 -1.0(5) . . . . ?
N3 N4 C7 C8 -177.3(4) . . . . ?
N4 N3 C6 N2 -0.8(5) . . . . ?
N4 N3 C6 C5 179.8(4) . . . . ?
N4 C7 C8 C9 -21.4(8) . . . . ?
N5 C10 C11 N8 -170.7(5) . . . . ?
N5 C10 C11 C12 7.1(7) . . . . ?
N6 N7 C10 N5 0.3(6) . . . . ?
N6 N7 C10 C11 -178.0(4) . . . . ?
N7 N6 C9 N5 -1.0(5) . . . . ?
N7 N6 C9 C8 176.2(5) . . . . ?
N7 C10 C11 N8 7.4(6) . . . . ?
N7 C10 C11 C12 -174.8(4) . . . . ?
N8 C11 C12 C13 3.0(7) . . . . ?
N9 C16 C17 C18 -2.5(10) . . . . ?
N9 C20 C21 N10 177.8(4) . . . . ?
N9 C20 C21 N11 0.3(6) . . . . ?
N10 C22 C23 C24 179.7(5) . . . . ?
N11 N12 C22 N10 0.2(5) . . . . ?
N11 N12 C22 C23 -178.9(5) . . . . ?
N12 N11 C21 N10 0.6(5) . . . . ?
N12 N11 C21 C20 178.4(4) . . . . ?
N12 C22 C23 C24 -1.2(8) . . . . ?
N13 C25 C26 N16 -177.7(4) . . . . ?
N13 C25 C26 C27 1.3(8) . . . . ?
N14 N15 C25 N13 -0.9(5) . . . . ?
N14 N15 C25 C26 -179.4(4) . . . . ?
N15 N14 C24 N13 0.1(6) . . . . ?
N15 N14 C24 C23 -179.0(5) . . . . ?
N15 C25 C26 N16 0.6(7) . . . . ?
N15 C25 C26 C27 179.6(5) . . . . ?
N16 C26 C27 C28 0.7(9) . . . . ?
C1 N1 C5 C4 -0.4(7) . . . . ?
C1 N1 C5 C6 178.6(5) . . . . ?
C1 C2 C3 C4 1.9(10) . . . . ?
C2 C3 C4 C5 -1.2(9) . . . . ?
C3 C4 C5 N1 0.4(8) . . . . ?
C3 C4 C5 C6 -178.5(5) . . . . ?
C4 C5 C6 N2 -8.8(7) . . . . ?
C4 C5 C6 N3 170.5(4) . . . . ?
C5 N1 C1 C2 1.2(9) . . . . ?
C6 N2 C7 N4 0.5(5) . . . . ?
C6 N2 C7 C8 176.9(4) . . . . ?
C6 N3 N4 Dy2 175.4(3) . . . . ?
C6 N3 N4 C7 1.1(5) . . . . ?
C7 N2 C6 N3 0.2(5) . . . . ?
C7 N2 C6 C5 179.6(4) . . . . ?
C7 C8 C9 N5 -159.6(5) . . . . ?
C7 C8 C9 N6 23.5(8) . . . . ?
C9 N5 C10 N7 -0.8(6) . . . . ?
C9 N5 C10 C11 177.3(5) . . . . ?
C9 N6 N7 Dy3 179.8(3) . . . 2_666 ?
C9 N6 N7 C10 0.4(5) . . . . ?
C10 N5 C9 N6 1.1(5) . . . . ?
C10 N5 C9 C8 -176.2(5) . . . . ?
C10 C11 C12 C13 -174.7(4) . . . . ?
C11 N8 C15 C14 -1.5(7) . . . . ?
C11 C12 C13 C14 -1.3(8) . . . . ?
C12 C13 C14 C15 -1.7(8) . . . . ?
C13 C14 C15 N8 3.2(8) . . . . ?
C15 N8 C11 C10 176.2(4) . . . . ?
C15 N8 C11 C12 -1.6(7) . . . . ?
C16 N9 C20 C19 0.7(7) . . . . ?
C16 N9 C20 C21 -176.6(4) . . . . ?
C16 C17 C18 C19 2.6(10) . . . . ?
C17 C18 C19 C20 -1.1(9) . . . . ?
C18 C19 C20 N9 -0.6(8) . . . . ?
C18 C19 C20 C21 176.6(5) . . . . ?
C19 C20 C21 N10 0.5(7) . . . . ?
C19 C20 C21 N11 -177.1(4) . . . . ?
C20 N9 C16 C17 0.9(8) . . . . ?
C21 N10 C22 N12 0.2(5) . . . . ?
C21 N10 C22 C23 179.4(4) . . . . ?
C21 N11 N12 Dy2 171.4(3) . . . . ?
C21 N11 N12 C22 -0.5(5) . . . . ?
C22 N10 C21 N11 -0.5(5) . . . . ?
C22 N10 C21 C20 -178.2(4) . . . . ?
C22 C23 C24 N13 -178.2(5) . . . . ?
C22 C23 C24 N14 0.8(8) . . . . ?
C24 N13 C25 N15 1.0(6) . . . . ?
C24 N13 C25 C26 179.4(5) . . . . ?
C24 N14 N15 Dy3 179.8(3) . . . 2_666 ?
C24 N14 N15 C25 0.5(5) . . . . ?
C25 N13 C24 N14 -0.6(6) . . . . ?
C25 N13 C24 C23 178.5(5) . . . . ?
C25 C26 C27 C28 -178.2(5) . . . . ?
C26 N16 C30 C29 0.1(8) . . . . ?
C26 C27 C28 C29 0.0(10) . . . . ?
C27 C28 C29 C30 -0.6(10) . . . . ?
C28 C29 C30 N16 0.6(9) . . . . ?
C30 N16 C26 C25 178.3(4) . . . . ?
C30 N16 C26 C27 -0.7(7) . . . . ?
